data_7132111
loop_
_publ_author_name
'Gonzalez, Andres'
'Demeshko, Serhiy'
'Meyer, Franc'
'Werncke, C. Gunnar'

_publ_section_title
;
 A low-coordinate iron organoazide complex.
;
_journal_name_full 'Chemical communications (Cambridge, England)'
_journal_paper_doi 10.1039/d3cc03765g
_journal_year 2023
_chemical_formula_moiety 'C16 H45 Fe N5 Si4'
_chemical_formula_sum 'C16 H45 Fe N5 Si4'
_chemical_formula_weight 475.78
_space_group_crystal_system monoclinic
_space_group_IT_number 14
_space_group_name_Hall '-P 2yn'
_space_group_name_H-M_alt 'P 1 21/n 1'
_atom_sites_solution_hydrogens geom
_atom_sites_solution_primary iterative
_audit_creation_date 2023-07-24
_audit_creation_method
;
Olex2 1.3
(compiled 2020.11.12 svn.r5f609507 for OlexSys, GUI svn.r6408)
;
_audit_update_record
;
2023-07-24 deposited with the CCDC.	2023-08-30 downloaded from the CCDC.
;
_cell_angle_alpha 90
_cell_angle_beta 101.169(2)
_cell_angle_gamma 90
_cell_formula_units_Z 4
_cell_length_a 8.7573(5)
_cell_length_b 16.0324(7)
_cell_length_c 20.4625(11)
_cell_measurement_reflns_used 9912
_cell_measurement_temperature 80.00
_cell_measurement_theta_max 28.24
_cell_measurement_theta_min 2.39
_cell_volume 2818.5(3)
_computing_cell_refinement 'SAINT V8.38A (Bruker, 2018)'
_computing_data_reduction 'SAINT V8.38A (Bruker, 2018)'
_computing_molecular_graphics 'Olex2 1.3 (Dolomanov et al., 2009)'
_computing_publication_material 'Olex2 1.3 (Dolomanov et al., 2009)'
_computing_structure_refinement 'XL  (Sheldrick, 2008)'
_computing_structure_solution 'olex2.solve 1.3 (Bourhis et al., 2015)'
_diffrn_ambient_temperature 80.0
_diffrn_measured_fraction_theta_full 1.000
_diffrn_measured_fraction_theta_max 1.000
_diffrn_measurement_device_type 'Bruker Quest D8'
_diffrn_measurement_method '\f and \w scans'
_diffrn_radiation_type MoK\a
_diffrn_radiation_wavelength 0.71073
_diffrn_reflns_av_R_equivalents 0.0683
_diffrn_reflns_av_unetI/netI 0.0547
_diffrn_reflns_Laue_measured_fraction_full 1.000
_diffrn_reflns_Laue_measured_fraction_max 1.000
_diffrn_reflns_limit_h_max 10
_diffrn_reflns_limit_h_min -10
_diffrn_reflns_limit_k_max 19
_diffrn_reflns_limit_k_min -19
_diffrn_reflns_limit_l_max 25
_diffrn_reflns_limit_l_min -25
_diffrn_reflns_number 35127
_diffrn_reflns_point_group_measured_fraction_full 1.000
_diffrn_reflns_point_group_measured_fraction_max 1.000
_diffrn_reflns_theta_full 25.242
_diffrn_reflns_theta_max 25.997
_diffrn_reflns_theta_min 2.391
_diffrn_source_current 1.0
_diffrn_source_power 0.05
_diffrn_source_voltage 50.0
_diffrn_standards_number 0
_exptl_absorpt_coefficient_mu 0.715
_exptl_absorpt_correction_T_max 0.7454
_exptl_absorpt_correction_T_min 0.7049
_exptl_absorpt_correction_type multi-scan
_exptl_absorpt_process_details
;
SADABS-2016/2 (Bruker,2016/2) was used for absorption correction.
wR2(int) was 0.1479 before and 0.0667 after correction.
The Ratio of minimum to maximum transmission is 0.9457.
The \l/2 correction factor is Not present.
;
_exptl_crystal_colour 'clear colourless'
_exptl_crystal_colour_lustre clear
_exptl_crystal_colour_primary colourless
_exptl_crystal_density_diffrn 1.121
_exptl_crystal_description plate
_exptl_crystal_F_000 1032
_exptl_crystal_size_max 0.14
_exptl_crystal_size_mid 0.105
_exptl_crystal_size_min 0.034
_refine_diff_density_max 0.328
_refine_diff_density_min -0.260
_refine_diff_density_rms 0.060
_refine_ls_extinction_method none
_refine_ls_goodness_of_fit_ref 1.075
_refine_ls_hydrogen_treatment constr
_refine_ls_matrix_type full
_refine_ls_number_parameters 244
_refine_ls_number_reflns 5531
_refine_ls_number_restraints 0
_refine_ls_restrained_S_all 1.075
_refine_ls_R_factor_all 0.0458
_refine_ls_R_factor_gt 0.0314
_refine_ls_shift/su_max 0.002
_refine_ls_shift/su_mean 0.000
_refine_ls_structure_factor_coef Fsqd
_refine_ls_weighting_details 'w=1/[\s^2^(Fo^2^)+(0.0104P)^2^+0.8197P] where P=(Fo^2^+2Fc^2^)/3'
_refine_ls_weighting_scheme calc
_refine_ls_wR_factor_gt 0.0673
_refine_ls_wR_factor_ref 0.0698
_reflns_Friedel_coverage 0.000
_reflns_number_gt 4409
_reflns_number_total 5531
_reflns_threshold_expression 'I > 2\s(I)'
_cod_data_source_file d3cc03765g2.cif
_cod_data_source_block 1a
_cod_database_code 7132111
_shelx_shelxl_version_number 2017/1
_shelx_space_group_comment
;
The symmetry employed for this shelxl refinement is uniquely defined
by the following loop, which should always be used as a source of
symmetry information in preference to the above space-group names.
They are only intended as comments.
;
_shelx_estimated_absorpt_t_max 0.976
_shelx_estimated_absorpt_t_min 0.906
_olex2_refinement_description
;
1. Uiso/Uaniso restraints and constraints
Uanis(N1) = Uanis(N2)
2.a Idealised Me refined as rotating group:
 C16(H16A,H16B,H16C), C12(H12A,H12B,H12C), C14(H14A,H14B,H14C), C15(H15A,H15B,
 H15C), C11(H11A,H11B,H11C), C2(H2A,H2B,H2C), C4(H4A,H4B,H4C), C6(H6A,H6B,H6C),
 C10(H10A,H10B,H10C), C3(H3A,H3B,H3C), C13(H13A,H13B,H13C), C8(H8A,H8B,H8C),
 C7(H7A,H7B,H7C), C9(H9A,H9B,H9C), C5(H5A,H5B,H5C)
;
_olex2_submission_special_instructions 'No special instructions were received'

loop_
_space_group_symop_operation_xyz
'x, y, z'
'-x+1/2, y+1/2, -z+1/2'
'-x, -y, -z'
'x-1/2, -y-1/2, z-1/2'

loop_
_atom_site_label
_atom_site_type_symbol
_atom_site_fract_x
_atom_site_fract_y
_atom_site_fract_z
_atom_site_U_iso_or_equiv
_atom_site_adp_type
_atom_site_occupancy
_atom_site_site_symmetry_order
_atom_site_calc_flag
_atom_site_refinement_flags_posn
_atom_site_refinement_flags_adp
_atom_site_refinement_flags_occupancy
_atom_site_disorder_assembly
_atom_site_disorder_group
Fe1 Fe 0.36417(3) 0.73752(2) 0.60023(2) 0.01145(8) Uani 1 1 d . . . . .
Si4 Si 0.50368(6) 0.78207(3) 0.47548(3) 0.01235(12) Uani 1 1 d . . . . .
Si3 Si 0.16818(6) 0.82992(3) 0.48056(3) 0.01381(13) Uani 1 1 d . . . . .
Si2 Si 0.32266(7) 0.54824(3) 0.60818(3) 0.01688(13) Uani 1 1 d . . . . .
Si1 Si 0.18818(7) 0.65777(3) 0.70570(3) 0.01663(13) Uani 1 1 d . . . . .
N1 N 0.54491(19) 0.78585(9) 0.67803(7) 0.0143(3) Uani 1 1 d . . . . .
N2 N 0.59986(19) 0.73143(9) 0.72058(8) 0.0143(3) Uani 1 1 d . . . . .
N5 N 0.34887(18) 0.79066(9) 0.51530(7) 0.0121(3) Uani 1 1 d . . . . .
N4 N 0.28494(19) 0.64345(9) 0.64131(8) 0.0137(4) Uani 1 1 d . . . . .
N3 N 0.6412(2) 0.67941(10) 0.75646(8) 0.0231(4) Uani 1 1 d . . . . .
C1 C 0.6157(2) 0.87265(11) 0.69496(9) 0.0147(4) Uani 1 1 d . . . . .
C16 C 0.6550(2) 0.70999(12) 0.52167(10) 0.0190(5) Uani 1 1 d . . . . .
H16A H 0.686222 0.728997 0.567850 0.029 Uiso 1 1 calc R U . . .
H16B H 0.745807 0.709739 0.500243 0.029 Uiso 1 1 calc R U . . .
H16C H 0.612114 0.653469 0.521129 0.029 Uiso 1 1 calc R U . . .
C12 C 0.0408(2) 0.74985(12) 0.43032(10) 0.0218(5) Uani 1 1 d . . . . .
H12A H 0.089342 0.730800 0.393655 0.033 Uiso 1 1 calc R U . . .
H12B H -0.061012 0.774473 0.412183 0.033 Uiso 1 1 calc R U . . .
H12C H 0.027391 0.702351 0.458826 0.033 Uiso 1 1 calc R U . . .
C14 C 0.6023(2) 0.88469(12) 0.46915(10) 0.0205(5) Uani 1 1 d . . . . .
H14A H 0.525197 0.925931 0.448574 0.031 Uiso 1 1 calc R U . . .
H14B H 0.681791 0.878143 0.441760 0.031 Uiso 1 1 calc R U . . .
H14C H 0.651569 0.903658 0.513792 0.031 Uiso 1 1 calc R U . . .
C15 C 0.4456(3) 0.74014(13) 0.38883(10) 0.0219(5) Uani 1 1 d . . . . .
H15A H 0.393251 0.686302 0.390131 0.033 Uiso 1 1 calc R U . . .
H15B H 0.538506 0.732716 0.369391 0.033 Uiso 1 1 calc R U . . .
H15C H 0.374513 0.779465 0.361623 0.033 Uiso 1 1 calc R U . . .
C11 C 0.1795(3) 0.92128(12) 0.42512(10) 0.0232(5) Uani 1 1 d . . . . .
H11A H 0.243060 0.965125 0.450425 0.035 Uiso 1 1 calc R U . . .
H11B H 0.074503 0.942706 0.408176 0.035 Uiso 1 1 calc R U . . .
H11C H 0.226924 0.903952 0.387659 0.035 Uiso 1 1 calc R U . . .
C2 C 0.6190(3) 0.89222(13) 0.76799(10) 0.0220(5) Uani 1 1 d . . . . .
H2A H 0.513435 0.888201 0.777076 0.033 Uiso 1 1 calc R U . . .
H2B H 0.658957 0.948849 0.777942 0.033 Uiso 1 1 calc R U . . .
H2C H 0.686848 0.852220 0.795987 0.033 Uiso 1 1 calc R U . . .
C4 C 0.5069(3) 0.93138(12) 0.65043(10) 0.0211(5) Uani 1 1 d . . . . .
H4A H 0.501050 0.915491 0.603764 0.032 Uiso 1 1 calc R U . . .
H4B H 0.546295 0.988572 0.657285 0.032 Uiso 1 1 calc R U . . .
H4C H 0.403011 0.928141 0.661393 0.032 Uiso 1 1 calc R U . . .
C6 C 0.2053(3) 0.76876(13) 0.73554(10) 0.0235(5) Uani 1 1 d . . . . .
H6A H 0.311766 0.779255 0.759454 0.035 Uiso 1 1 calc R U . . .
H6B H 0.132279 0.778484 0.765481 0.035 Uiso 1 1 calc R U . . .
H6C H 0.180773 0.806473 0.697244 0.035 Uiso 1 1 calc R U . . .
C10 C 0.2892(3) 0.55374(12) 0.51535(10) 0.0242(5) Uani 1 1 d . . . . .
H10A H 0.178369 0.563193 0.497602 0.036 Uiso 1 1 calc R U . . .
H10B H 0.321606 0.501156 0.497768 0.036 Uiso 1 1 calc R U . . .
H10C H 0.350077 0.599774 0.501962 0.036 Uiso 1 1 calc R U . . .
C3 C 0.7784(2) 0.87346(12) 0.67936(11) 0.0232(5) Uani 1 1 d . . . . .
H3A H 0.843374 0.832397 0.707403 0.035 Uiso 1 1 calc R U . . .
H3B H 0.823914 0.929117 0.688266 0.035 Uiso 1 1 calc R U . . .
H3C H 0.772712 0.859398 0.632345 0.035 Uiso 1 1 calc R U . . .
C13 C 0.0652(3) 0.86499(15) 0.54785(11) 0.0311(6) Uani 1 1 d . . . . .
H13A H 0.046571 0.816868 0.574781 0.047 Uiso 1 1 calc R U . . .
H13B H -0.034542 0.890516 0.527722 0.047 Uiso 1 1 calc R U . . .
H13C H 0.129616 0.905950 0.576255 0.047 Uiso 1 1 calc R U . . .
C8 C 0.5289(3) 0.51725(13) 0.64107(11) 0.0282(5) Uani 1 1 d . . . . .
H8A H 0.598851 0.560836 0.630598 0.042 Uiso 1 1 calc R U . . .
H8B H 0.551247 0.464664 0.620388 0.042 Uiso 1 1 calc R U . . .
H8C H 0.544728 0.510006 0.689468 0.042 Uiso 1 1 calc R U . . .
C7 C -0.0243(3) 0.63505(14) 0.68101(12) 0.0286(5) Uani 1 1 d . . . . .
H7A H -0.070902 0.672207 0.644536 0.043 Uiso 1 1 calc R U . . .
H7B H -0.074589 0.644080 0.719253 0.043 Uiso 1 1 calc R U . . .
H7C H -0.039036 0.576933 0.666290 0.043 Uiso 1 1 calc R U . . .
C9 C 0.1974(3) 0.46071(13) 0.62773(12) 0.0334(6) Uani 1 1 d . . . . .
H9A H 0.214231 0.452753 0.676078 0.050 Uiso 1 1 calc R U . . .
H9B H 0.224538 0.409357 0.606635 0.050 Uiso 1 1 calc R U . . .
H9C H 0.087720 0.474177 0.610696 0.050 Uiso 1 1 calc R U . . .
C5 C 0.2688(3) 0.59198(14) 0.78019(10) 0.0291(5) Uani 1 1 d . . . . .
H5A H 0.257975 0.532882 0.767948 0.044 Uiso 1 1 calc R U . . .
H5B H 0.211495 0.603437 0.815861 0.044 Uiso 1 1 calc R U . . .
H5C H 0.379134 0.605254 0.795694 0.044 Uiso 1 1 calc R U . . .

loop_
_atom_site_aniso_label
_atom_site_aniso_U_11
_atom_site_aniso_U_22
_atom_site_aniso_U_33
_atom_site_aniso_U_23
_atom_site_aniso_U_13
_atom_site_aniso_U_12
Fe1 0.01293(16) 0.01205(13) 0.00948(14) 0.00148(11) 0.00245(11) 0.00050(11)
Si4 0.0126(3) 0.0148(3) 0.0100(3) 0.0004(2) 0.0031(2) 0.0004(2)
Si3 0.0125(3) 0.0155(3) 0.0125(3) 0.0000(2) 0.0000(2) 0.0025(2)
Si2 0.0200(3) 0.0131(3) 0.0178(3) 0.0013(2) 0.0042(2) -0.0007(2)
Si1 0.0137(3) 0.0226(3) 0.0146(3) 0.0026(2) 0.0052(2) -0.0014(2)
N1 0.0146(7) 0.0147(6) 0.0130(6) 0.0004(4) 0.0014(5) -0.0005(5)
N2 0.0146(7) 0.0147(6) 0.0130(6) 0.0004(4) 0.0014(5) -0.0005(5)
N5 0.0123(9) 0.0126(7) 0.0110(8) 0.0012(6) 0.0014(7) 0.0008(7)
N4 0.0138(9) 0.0144(8) 0.0134(8) 0.0005(7) 0.0037(7) -0.0012(7)
N3 0.0248(11) 0.0219(9) 0.0199(9) 0.0030(8) -0.0022(8) -0.0030(8)
C1 0.0154(11) 0.0117(9) 0.0163(10) -0.0023(8) 0.0019(9) -0.0021(8)
C16 0.0157(12) 0.0218(10) 0.0203(11) 0.0003(8) 0.0053(9) 0.0035(9)
C12 0.0153(11) 0.0212(11) 0.0273(12) -0.0003(9) 0.0001(9) -0.0023(9)
C14 0.0174(12) 0.0227(10) 0.0214(11) 0.0052(9) 0.0036(9) -0.0016(9)
C15 0.0223(12) 0.0290(11) 0.0153(10) -0.0029(9) 0.0062(9) 0.0015(9)
C11 0.0216(13) 0.0172(10) 0.0265(12) 0.0018(9) -0.0058(10) -0.0009(9)
C2 0.0230(13) 0.0229(10) 0.0196(11) -0.0037(9) 0.0030(10) -0.0027(9)
C4 0.0255(13) 0.0139(10) 0.0217(11) -0.0012(8) -0.0007(10) 0.0015(9)
C6 0.0234(13) 0.0297(11) 0.0205(11) -0.0053(9) 0.0122(10) -0.0011(10)
C10 0.0332(14) 0.0166(10) 0.0232(12) -0.0027(9) 0.0063(10) 0.0012(9)
C3 0.0191(12) 0.0203(10) 0.0312(13) -0.0041(9) 0.0073(10) -0.0055(9)
C13 0.0194(13) 0.0508(15) 0.0215(12) -0.0031(11) 0.0001(10) 0.0156(11)
C8 0.0318(14) 0.0213(11) 0.0306(13) 0.0001(10) 0.0039(11) 0.0077(10)
C7 0.0160(13) 0.0344(13) 0.0366(14) 0.0034(10) 0.0084(11) -0.0011(10)
C9 0.0415(16) 0.0207(11) 0.0399(14) -0.0016(10) 0.0128(12) -0.0081(11)
C5 0.0291(14) 0.0395(13) 0.0203(12) 0.0073(10) 0.0088(10) -0.0045(11)

loop_
_atom_type_symbol
_atom_type_description
_atom_type_scat_dispersion_real
_atom_type_scat_dispersion_imag
_atom_type_scat_source
C C 0.0033 0.0016 'International Tables Vol C Tables 4.2.6.8 and 6.1.1.4'
H H 0.0000 0.0000 'International Tables Vol C Tables 4.2.6.8 and 6.1.1.4'
Fe Fe 0.3463 0.8444 'International Tables Vol C Tables 4.2.6.8 and 6.1.1.4'
N N 0.0061 0.0033 'International Tables Vol C Tables 4.2.6.8 and 6.1.1.4'
Si Si 0.0817 0.0704 'International Tables Vol C Tables 4.2.6.8 and 6.1.1.4'

loop_
_exptl_crystal_face_index_h
_exptl_crystal_face_index_k
_exptl_crystal_face_index_l
_exptl_crystal_face_perp_dist
0.00 0.00 1.00 0.0170
0.00 -2.00 1.00 0.0380
1.00 2.00 0.00 0.0340
-1.00 -2.00 0.00 0.0490
-1.00 2.00 -1.00 0.0590
1.00 -1.00 -1.00 0.0400
1.00 1.00 -2.00 0.0370
1.00 -2.00 -1.00 0.0350
0.00 -1.00 -2.00 0.0170
0.00 1.00 2.00 0.0140
0.00 1.00 -2.00 0.0420
-2.00 -1.00 -2.00 0.0510
1.00 0.00 1.00 0.0370

loop_
_geom_angle_atom_site_label_1
_geom_angle_atom_site_label_2
_geom_angle_atom_site_label_3
_geom_angle
_geom_angle_site_symmetry_1
_geom_angle_site_symmetry_3
_geom_angle_publ_flag
N5 Fe1 N1 114.93(6) . . ?
N5 Fe1 N4 141.09(7) . . ?
N4 Fe1 N1 103.56(6) . . ?
N5 Si4 C16 110.90(8) . . ?
N5 Si4 C14 112.29(9) . . ?
N5 Si4 C15 112.54(9) . . ?
C16 Si4 C14 106.64(10) . . ?
C16 Si4 C15 107.02(9) . . ?
C15 Si4 C14 107.10(9) . . ?
N5 Si3 C12 112.21(9) . . ?
N5 Si3 C11 112.62(9) . . ?
N5 Si3 C13 109.93(9) . . ?
C12 Si3 C13 106.80(11) . . ?
C11 Si3 C12 107.49(9) . . ?
C11 Si3 C13 107.52(10) . . ?
N4 Si2 C10 110.68(8) . . ?
N4 Si2 C8 109.79(9) . . ?
N4 Si2 C9 114.46(10) . . ?
C10 Si2 C8 109.23(11) . . ?
C10 Si2 C9 105.65(11) . . ?
C8 Si2 C9 106.82(11) . . ?
N4 Si1 C6 110.89(9) . . ?
N4 Si1 C7 112.40(9) . . ?
N4 Si1 C5 112.64(9) . . ?
C7 Si1 C6 106.58(10) . . ?
C7 Si1 C5 107.99(10) . . ?
C5 Si1 C6 105.95(10) . . ?
N2 N1 Fe1 112.84(12) . . ?
N2 N1 C1 112.83(15) . . ?
C1 N1 Fe1 134.24(12) . . ?
N3 N2 N1 175.35(19) . . ?
Si4 N5 Fe1 118.14(9) . . ?
Si4 N5 Si3 125.44(9) . . ?
Si3 N5 Fe1 115.70(8) . . ?
Si2 N4 Fe1 114.16(8) . . ?
Si1 N4 Fe1 120.36(8) . . ?
Si1 N4 Si2 125.47(9) . . ?
C2 C1 N1 109.80(15) . . ?
C4 C1 N1 104.41(15) . . ?
C4 C1 C2 110.69(16) . . ?
C4 C1 C3 112.00(17) . . ?
C3 C1 N1 108.32(15) . . ?
C3 C1 C2 111.35(17) . . ?
Si4 C16 H16A 109.5 . . ?
Si4 C16 H16B 109.5 . . ?
Si4 C16 H16C 109.5 . . ?
H16A C16 H16B 109.5 . . ?
H16A C16 H16C 109.5 . . ?
H16B C16 H16C 109.5 . . ?
Si3 C12 H12A 109.5 . . ?
Si3 C12 H12B 109.5 . . ?
Si3 C12 H12C 109.5 . . ?
H12A C12 H12B 109.5 . . ?
H12A C12 H12C 109.5 . . ?
H12B C12 H12C 109.5 . . ?
Si4 C14 H14A 109.5 . . ?
Si4 C14 H14B 109.5 . . ?
Si4 C14 H14C 109.5 . . ?
H14A C14 H14B 109.5 . . ?
H14A C14 H14C 109.5 . . ?
H14B C14 H14C 109.5 . . ?
Si4 C15 H15A 109.5 . . ?
Si4 C15 H15B 109.5 . . ?
Si4 C15 H15C 109.5 . . ?
H15A C15 H15B 109.5 . . ?
H15A C15 H15C 109.5 . . ?
H15B C15 H15C 109.5 . . ?
Si3 C11 H11A 109.5 . . ?
Si3 C11 H11B 109.5 . . ?
Si3 C11 H11C 109.5 . . ?
H11A C11 H11B 109.5 . . ?
H11A C11 H11C 109.5 . . ?
H11B C11 H11C 109.5 . . ?
C1 C2 H2A 109.5 . . ?
C1 C2 H2B 109.5 . . ?
C1 C2 H2C 109.5 . . ?
H2A C2 H2B 109.5 . . ?
H2A C2 H2C 109.5 . . ?
H2B C2 H2C 109.5 . . ?
C1 C4 H4A 109.5 . . ?
C1 C4 H4B 109.5 . . ?
C1 C4 H4C 109.5 . . ?
H4A C4 H4B 109.5 . . ?
H4A C4 H4C 109.5 . . ?
H4B C4 H4C 109.5 . . ?
Si1 C6 H6A 109.5 . . ?
Si1 C6 H6B 109.5 . . ?
Si1 C6 H6C 109.5 . . ?
H6A C6 H6B 109.5 . . ?
H6A C6 H6C 109.5 . . ?
H6B C6 H6C 109.5 . . ?
Si2 C10 H10A 109.5 . . ?
Si2 C10 H10B 109.5 . . ?
Si2 C10 H10C 109.5 . . ?
H10A C10 H10B 109.5 . . ?
H10A C10 H10C 109.5 . . ?
H10B C10 H10C 109.5 . . ?
C1 C3 H3A 109.5 . . ?
C1 C3 H3B 109.5 . . ?
C1 C3 H3C 109.5 . . ?
H3A C3 H3B 109.5 . . ?
H3A C3 H3C 109.5 . . ?
H3B C3 H3C 109.5 . . ?
Si3 C13 H13A 109.5 . . ?
Si3 C13 H13B 109.5 . . ?
Si3 C13 H13C 109.5 . . ?
H13A C13 H13B 109.5 . . ?
H13A C13 H13C 109.5 . . ?
H13B C13 H13C 109.5 . . ?
Si2 C8 H8A 109.5 . . ?
Si2 C8 H8B 109.5 . . ?
Si2 C8 H8C 109.5 . . ?
H8A C8 H8B 109.5 . . ?
H8A C8 H8C 109.5 . . ?
H8B C8 H8C 109.5 . . ?
Si1 C7 H7A 109.5 . . ?
Si1 C7 H7B 109.5 . . ?
Si1 C7 H7C 109.5 . . ?
H7A C7 H7B 109.5 . . ?
H7A C7 H7C 109.5 . . ?
H7B C7 H7C 109.5 . . ?
Si2 C9 H9A 109.5 . . ?
Si2 C9 H9B 109.5 . . ?
Si2 C9 H9C 109.5 . . ?
H9A C9 H9B 109.5 . . ?
H9A C9 H9C 109.5 . . ?
H9B C9 H9C 109.5 . . ?
Si1 C5 H5A 109.5 . . ?
Si1 C5 H5B 109.5 . . ?
Si1 C5 H5C 109.5 . . ?
H5A C5 H5B 109.5 . . ?
H5A C5 H5C 109.5 . . ?
H5B C5 H5C 109.5 . . ?

loop_
_geom_bond_atom_site_label_1
_geom_bond_atom_site_label_2
_geom_bond_distance
_geom_bond_site_symmetry_2
_geom_bond_publ_flag
Fe1 N1 2.1596(16) . ?
Fe1 N5 1.9167(15) . ?
Fe1 N4 1.9205(15) . ?
Si4 N5 1.7171(16) . ?
Si4 C16 1.871(2) . ?
Si4 C14 1.874(2) . ?
Si4 C15 1.872(2) . ?
Si3 N5 1.7232(16) . ?
Si3 C12 1.872(2) . ?
Si3 C11 1.867(2) . ?
Si3 C13 1.873(2) . ?
Si2 N4 1.7279(16) . ?
Si2 C10 1.867(2) . ?
Si2 C8 1.868(2) . ?
Si2 C9 1.872(2) . ?
Si1 N4 1.7145(16) . ?
Si1 C6 1.878(2) . ?
Si1 C7 1.867(2) . ?
Si1 C5 1.876(2) . ?
N1 N2 1.260(2) . ?
N1 C1 1.535(2) . ?
N2 N3 1.124(2) . ?
C1 C2 1.522(3) . ?
C1 C4 1.512(3) . ?
C1 C3 1.519(3) . ?
C16 H16A 0.9800 . ?
C16 H16B 0.9800 . ?
C16 H16C 0.9800 . ?
C12 H12A 0.9800 . ?
C12 H12B 0.9800 . ?
C12 H12C 0.9800 . ?
C14 H14A 0.9800 . ?
C14 H14B 0.9800 . ?
C14 H14C 0.9800 . ?
C15 H15A 0.9800 . ?
C15 H15B 0.9800 . ?
C15 H15C 0.9800 . ?
C11 H11A 0.9800 . ?
C11 H11B 0.9800 . ?
C11 H11C 0.9800 . ?
C2 H2A 0.9800 . ?
C2 H2B 0.9800 . ?
C2 H2C 0.9800 . ?
C4 H4A 0.9800 . ?
C4 H4B 0.9800 . ?
C4 H4C 0.9800 . ?
C6 H6A 0.9800 . ?
C6 H6B 0.9800 . ?
C6 H6C 0.9800 . ?
C10 H10A 0.9800 . ?
C10 H10B 0.9800 . ?
C10 H10C 0.9800 . ?
C3 H3A 0.9800 . ?
C3 H3B 0.9800 . ?
C3 H3C 0.9800 . ?
C13 H13A 0.9800 . ?
C13 H13B 0.9800 . ?
C13 H13C 0.9800 . ?
C8 H8A 0.9800 . ?
C8 H8B 0.9800 . ?
C8 H8C 0.9800 . ?
C7 H7A 0.9800 . ?
C7 H7B 0.9800 . ?
C7 H7C 0.9800 . ?
C9 H9A 0.9800 . ?
C9 H9B 0.9800 . ?
C9 H9C 0.9800 . ?
C5 H5A 0.9800 . ?
C5 H5B 0.9800 . ?
C5 H5C 0.9800 . ?

loop_
_geom_torsion_atom_site_label_1
_geom_torsion_atom_site_label_2
_geom_torsion_atom_site_label_3
_geom_torsion_atom_site_label_4
_geom_torsion
_geom_torsion_site_symmetry_1
_geom_torsion_site_symmetry_2
_geom_torsion_site_symmetry_3
_geom_torsion_site_symmetry_4
_geom_torsion_publ_flag
Fe1 N1 C1 C2 130.03(16) . . . . ?
Fe1 N1 C1 C4 11.3(2) . . . . ?
Fe1 N1 C1 C3 -108.18(18) . . . . ?
N2 N1 C1 C2 -46.3(2) . . . . ?
N2 N1 C1 C4 -164.98(16) . . . . ?
N2 N1 C1 C3 75.5(2) . . . . ?
C16 Si4 N5 Fe1 5.97(12) . . . . ?
C16 Si4 N5 Si3 -163.86(10) . . . . ?
C12 Si3 N5 Fe1 -87.16(11) . . . . ?
C12 Si3 N5 Si4 82.89(13) . . . . ?
C14 Si4 N5 Fe1 -113.23(10) . . . . ?
C14 Si4 N5 Si3 76.94(13) . . . . ?
C15 Si4 N5 Fe1 125.83(10) . . . . ?
C15 Si4 N5 Si3 -44.00(14) . . . . ?
C11 Si3 N5 Fe1 151.39(9) . . . . ?
C11 Si3 N5 Si4 -38.56(14) . . . . ?
C6 Si1 N4 Fe1 -9.58(13) . . . . ?
C6 Si1 N4 Si2 169.67(11) . . . . ?
C10 Si2 N4 Fe1 -42.62(12) . . . . ?
C10 Si2 N4 Si1 138.09(12) . . . . ?
C13 Si3 N5 Fe1 31.53(13) . . . . ?
C13 Si3 N5 Si4 -158.42(11) . . . . ?
C8 Si2 N4 Fe1 78.03(11) . . . . ?
C8 Si2 N4 Si1 -101.25(13) . . . . ?
C7 Si1 N4 Fe1 109.61(11) . . . . ?
C7 Si1 N4 Si2 -71.14(14) . . . . ?
C9 Si2 N4 Fe1 -161.87(10) . . . . ?
C9 Si2 N4 Si1 18.85(16) . . . . ?
C5 Si1 N4 Fe1 -128.13(11) . . . . ?
C5 Si1 N4 Si2 51.12(15) . . . . ?
